data_4332912
loop_
_publ_author_name
'Min, Kil Sik'
'Rheingold, Arnold L.'
'DiPasquale, Antonio'
'Miller, Joel S.'

_publ_section_title
;
 Characterization of the Chloranilate(&#x2022;3&#x2212;)\pRadical as a
 Strong Spin-Coupling Bridging Ligand
;
_journal_issue 16
_journal_name_full 'Inorganic Chemistry'
_journal_page_first 6135
_journal_page_last 6137
_journal_paper_doi 10.1021/ic061076k
_journal_volume 45
_journal_year 2006
_chemical_formula_sum 'C50 H56 B Cl2 Co2 F4 N8 O6'
_chemical_formula_weight 1140.60
_chemical_name_systematic
;
 ?
;
_space_group_IT_number 13
_symmetry_cell_setting monoclinic
_symmetry_space_group_name_Hall '-P 2yac'
_symmetry_space_group_name_H-M 'P 1 2/n 1'
_atom_sites_solution_hydrogens geom
_atom_sites_solution_primary direct
_atom_sites_solution_secondary difmap
_audit_creation_method SHELXL-97
_cell_angle_alpha 90.00
_cell_angle_beta 90.687(9)
_cell_angle_gamma 90.00
_cell_formula_units_Z 2
_cell_length_a 13.846(7)
_cell_length_b 11.493(6)
_cell_length_c 15.958(8)
_cell_measurement_reflns_used 5523
_cell_measurement_temperature 208(2)
_cell_measurement_theta_max 28.18
_cell_measurement_theta_min 2.55
_cell_volume 2539(2)
_computing_cell_refinement 'Bruker SMART'
_computing_data_collection 'Bruker SMART'
_computing_data_reduction 'Bruker SAINT'
_computing_molecular_graphics ORTEP-32
_computing_publication_material WinGX
_computing_structure_refinement 'SHELXL-97 (Sheldrick, 1997)'
_computing_structure_solution SIR-2004
_diffrn_ambient_temperature 208(2)
_diffrn_measured_fraction_theta_full 0.985
_diffrn_measured_fraction_theta_max 0.913
_diffrn_measurement_device_type 'CCD area detector'
_diffrn_measurement_method 'phi and omega scans'
_diffrn_radiation_monochromator graphite
_diffrn_radiation_source 'fine-focus sealed tube'
_diffrn_radiation_type MoK\a
_diffrn_radiation_wavelength 0.71073
_diffrn_reflns_av_R_equivalents 0.0542
_diffrn_reflns_av_sigmaI/netI 0.0732
_diffrn_reflns_limit_h_max 18
_diffrn_reflns_limit_h_min -17
_diffrn_reflns_limit_k_max 15
_diffrn_reflns_limit_k_min -12
_diffrn_reflns_limit_l_max 21
_diffrn_reflns_limit_l_min -18
_diffrn_reflns_number 10900
_diffrn_reflns_theta_full 25.00
_diffrn_reflns_theta_max 28.26
_diffrn_reflns_theta_min 2.18
_exptl_absorpt_coefficient_mu 0.831
_exptl_absorpt_correction_T_max 0.9215
_exptl_absorpt_correction_T_min 0.9215
_exptl_absorpt_correction_type multi-scan
_exptl_absorpt_process_details SADABS
_exptl_crystal_colour red
_exptl_crystal_density_diffrn 1.492
_exptl_crystal_density_method 'not measured'
_exptl_crystal_description block
_exptl_crystal_F_000 1178
_exptl_crystal_size_max 0.10
_exptl_crystal_size_mid 0.10
_exptl_crystal_size_min 0.10
_refine_diff_density_max 0.646
_refine_diff_density_min -0.419
_refine_diff_density_rms 0.091
_refine_ls_extinction_method none
_refine_ls_goodness_of_fit_ref 0.994
_refine_ls_hydrogen_treatment constr
_refine_ls_matrix_type full
_refine_ls_number_parameters 285
_refine_ls_number_reflns 5750
_refine_ls_number_restraints 0
_refine_ls_restrained_S_all 0.994
_refine_ls_R_factor_all 0.0591
_refine_ls_R_factor_gt 0.0469
_refine_ls_shift/su_max 0.001
_refine_ls_shift/su_mean 0.000
_refine_ls_structure_factor_coef Fsqd
_refine_ls_weighting_details 'calc w=1/[\s^2^(Fo^2^)+(0.0804P)^2^+0.0000P] where P=(Fo^2^+2Fc^2^)/3'
_refine_ls_weighting_scheme calc
_refine_ls_wR_factor_gt 0.1300
_refine_ls_wR_factor_ref 0.1359
_reflns_number_gt 4456
_reflns_number_total 5750
_reflns_threshold_expression >2sigma(I)
_cod_data_source_file ic061076ksup1.cif
_cod_data_source_block jsm120
_cod_depositor_comments
;
The following automatic conversions were performed:

'_symmetry_cell_setting' value 'Monoclinic' changed to 'monoclinic'
according to /home/saulius/struct/CIF-dictionaries/cif_core.dic
dictionary named 'cif_core.dic' version 2.4.2 from 2011-04-26.

Automatic conversion script
Id: cif_fix_values 1891 2012-01-12 08:04:46Z andrius 
;
_cod_original_sg_symbol_H-M P2/n
_cod_database_code 4332912

loop_
_symmetry_equiv_pos_as_xyz
'x, y, z'
'-x+1/2, y, -z+1/2'
'-x, -y, -z'
'x-1/2, -y, z-1/2'

loop_
_atom_site_label
_atom_site_type_symbol
_atom_site_fract_x
_atom_site_fract_y
_atom_site_fract_z
_atom_site_U_iso_or_equiv
_atom_site_adp_type
_atom_site_occupancy
_atom_site_symmetry_multiplicity
_atom_site_calc_flag
_atom_site_refinement_flags
C1 C 0.0674(2) 0.1313(2) 0.40845(18) 0.0447(6) Uani 1 1 d .
H1 H 0.0428 0.2045 0.3929 0.054 Uiso 1 1 calc R
C2 C 0.0186(2) 0.0332(2) 0.3829(2) 0.0587(8) Uani 1 1 d .
H2 H -0.0379 0.0396 0.3500 0.070 Uiso 1 1 calc R
C3 C 0.0530(3) -0.0743(2) 0.4058(2) 0.0629(9) Uani 1 1 d .
H3 H 0.0207 -0.1426 0.3892 0.075 Uiso 1 1 calc R
C4 C 0.1360(3) -0.0789(2) 0.4537(2) 0.0600(9) Uani 1 1 d .
H4 H 0.1611 -0.1514 0.4704 0.072 Uiso 1 1 calc R
C5 C 0.1828(2) 0.0223(2) 0.47734(17) 0.0473(7) Uani 1 1 d .
C6 C 0.2750(3) 0.0209(2) 0.5280(2) 0.0770(12) Uani 1 1 d .
H6A H 0.2636 -0.0213 0.5804 0.092 Uiso 1 1 calc R
H6B H 0.3239 -0.0224 0.4968 0.092 Uiso 1 1 calc R
C7 C 0.33420(19) 0.3256(2) 0.33511(17) 0.0415(6) Uani 1 1 d .
H7 H 0.2817 0.3743 0.3216 0.050 Uiso 1 1 calc R
C8 C 0.4069(2) 0.3161(2) 0.2785(2) 0.0504(7) Uani 1 1 d .
H8 H 0.4040 0.3563 0.2272 0.060 Uiso 1 1 calc R
C9 C 0.4848(2) 0.2460(3) 0.2984(2) 0.0522(7) Uani 1 1 d .
H9 H 0.5363 0.2378 0.2610 0.063 Uiso 1 1 calc R
C10 C 0.4858(2) 0.1884(3) 0.3741(2) 0.0547(7) Uani 1 1 d .
H10 H 0.5377 0.1396 0.3889 0.066 Uiso 1 1 calc R
C11 C 0.4099(2) 0.2030(2) 0.42774(18) 0.0466(6) Uani 1 1 d .
C12 C 0.4123(2) 0.1542(3) 0.5150(2) 0.0674(10) Uani 1 1 d .
H12A H 0.4471 0.0799 0.5148 0.081 Uiso 1 1 calc R
H12B H 0.4477 0.2078 0.5519 0.081 Uiso 1 1 calc R
C13 C 0.29234(19) 0.4724(2) 0.60802(18) 0.0427(6) Uani 1 1 d .
H13 H 0.2644 0.5214 0.5673 0.051 Uiso 1 1 calc R
C14 C 0.3365(2) 0.5220(2) 0.6769(2) 0.0546(7) Uani 1 1 d .
H14 H 0.3380 0.6033 0.6836 0.065 Uiso 1 1 calc R
C15 C 0.3781(2) 0.4507(3) 0.7351(2) 0.0578(8) Uani 1 1 d .
H15 H 0.4092 0.4826 0.7825 0.069 Uiso 1 1 calc R
C16 C 0.3745(2) 0.3321(3) 0.72471(18) 0.0520(7) Uani 1 1 d .
H16 H 0.4030 0.2821 0.7646 0.062 Uiso 1 1 calc R
C17 C 0.3282(2) 0.2876(2) 0.65442(17) 0.0417(6) Uani 1 1 d .
C18 C 0.3148(2) 0.1601(2) 0.63899(18) 0.0486(7) Uani 1 1 d .
H18A H 0.3675 0.1168 0.6660 0.058 Uiso 1 1 calc R
H18B H 0.2539 0.1344 0.6636 0.058 Uiso 1 1 calc R
C19 C 0.08560(16) 0.45672(17) 0.46321(14) 0.0288(4) Uani 1 1 d .
C20 C 0.04359(16) 0.39698(16) 0.53589(14) 0.0291(4) Uani 1 1 d .
C21 C -0.04113(16) 0.44436(17) 0.56854(14) 0.0294(4) Uani 1 1 d .
B1 B 0.2500 0.8585(4) 0.7500 0.0580(13) Uani 1 2 d S
N1 N 0.14830(16) 0.12666(16) 0.45441(13) 0.0391(5) Uani 1 1 d .
N2 N 0.31346(17) 0.13546(18) 0.54843(14) 0.0460(5) Uani 1 1 d .
N3 N 0.28748(14) 0.35696(16) 0.59657(13) 0.0365(4) Uani 1 1 d .
N4 N 0.33318(16) 0.26979(16) 0.40862(14) 0.0384(5) Uani 1 1 d .
O1 O 0.16382(11) 0.41167(12) 0.43215(10) 0.0333(4) Uani 1 1 d .
O2 O 0.08790(11) 0.30724(12) 0.56453(10) 0.0334(4) Uani 1 1 d .
F1 F 0.2437(4) 0.7903(3) 0.6836(2) 0.186(2) Uani 1 1 d .
F2 F 0.32751(15) 0.9294(2) 0.7494(2) 0.1302(12) Uani 1 1 d .
Cl1 Cl -0.09512(4) 0.37487(5) 0.65298(4) 0.03842(16) Uani 1 1 d .
Co1 Co 0.21854(2) 0.27760(2) 0.49430(2) 0.03224(12) Uani 1 1 d .

loop_
_atom_site_aniso_label
_atom_site_aniso_U_11
_atom_site_aniso_U_22
_atom_site_aniso_U_33
_atom_site_aniso_U_23
_atom_site_aniso_U_13
_atom_site_aniso_U_12
C1 0.0436(15) 0.0374(11) 0.0531(16) -0.0020(11) 0.0065(13) -0.0022(11)
C2 0.0497(18) 0.0565(15) 0.070(2) -0.0122(15) 0.0046(16) -0.0109(13)
C3 0.068(2) 0.0410(13) 0.080(2) -0.0131(14) 0.0233(19) -0.0160(14)
C4 0.082(2) 0.0295(11) 0.068(2) -0.0009(12) 0.0188(19) 0.0021(13)
C5 0.0660(19) 0.0334(11) 0.0429(14) -0.0020(10) 0.0117(14) 0.0077(12)
C6 0.115(3) 0.0331(12) 0.082(2) -0.0029(14) -0.035(2) 0.0222(16)
C7 0.0332(13) 0.0449(12) 0.0462(14) 0.0039(11) -0.0030(11) 0.0035(10)
C8 0.0397(15) 0.0557(14) 0.0558(17) 0.0035(13) 0.0042(14) 0.0013(12)
C9 0.0396(16) 0.0657(15) 0.0513(17) -0.0088(14) 0.0067(14) 0.0056(13)
C10 0.0405(16) 0.0646(15) 0.0589(18) -0.0066(15) 0.0025(14) 0.0234(13)
C11 0.0456(16) 0.0503(13) 0.0439(15) -0.0046(11) -0.0019(13) 0.0215(12)
C12 0.058(2) 0.091(2) 0.0528(18) 0.0064(17) 0.0032(16) 0.0456(18)
C13 0.0379(14) 0.0425(12) 0.0477(15) -0.0020(11) -0.0008(12) 0.0028(10)
C14 0.0445(16) 0.0545(14) 0.0647(19) -0.0176(14) -0.0005(15) -0.0024(13)
C15 0.0434(16) 0.0744(18) 0.0555(18) -0.0184(16) -0.0052(14) -0.0054(14)
C16 0.0373(15) 0.0756(18) 0.0430(15) 0.0014(14) -0.0047(13) 0.0049(13)
C17 0.0369(14) 0.0508(13) 0.0373(13) 0.0031(11) 0.0016(11) 0.0050(11)
C18 0.0511(16) 0.0497(13) 0.0449(15) 0.0106(12) -0.0043(13) 0.0069(12)
C19 0.0296(11) 0.0257(8) 0.0312(11) -0.0007(8) -0.0029(9) 0.0033(8)
C20 0.0276(11) 0.0270(9) 0.0326(11) -0.0013(8) -0.0035(9) 0.0031(8)
C21 0.0289(11) 0.0291(9) 0.0303(11) 0.0019(8) 0.0005(9) 0.0040(8)
B1 0.064(3) 0.041(2) 0.068(3) 0.000 0.003(3) 0.000
N1 0.0443(12) 0.0320(8) 0.0411(11) -0.0004(8) 0.0080(10) 0.0039(8)
N2 0.0501(14) 0.0431(10) 0.0448(13) 0.0024(9) -0.0045(11) 0.0160(10)
N3 0.0324(11) 0.0427(10) 0.0345(10) 0.0000(8) 0.0003(9) 0.0045(8)
N4 0.0354(11) 0.0400(9) 0.0396(11) -0.0041(9) -0.0031(9) 0.0111(8)
O1 0.0298(8) 0.0314(7) 0.0388(9) 0.0029(6) 0.0034(7) 0.0102(6)
O2 0.0315(8) 0.0279(6) 0.0408(9) 0.0044(6) -0.0014(7) 0.0087(6)
F1 0.314(5) 0.131(2) 0.112(2) -0.0594(19) -0.045(3) 0.113(3)
F2 0.0453(12) 0.1130(18) 0.232(3) 0.083(2) -0.0002(17) -0.0085(12)
Cl1 0.0367(3) 0.0371(3) 0.0416(3) 0.0086(2) 0.0055(3) 0.0059(2)
Co1 0.0324(2) 0.02844(16) 0.0358(2) 0.00002(12) -0.00232(14) 0.00935(11)

loop_
_atom_type_symbol
_atom_type_description
_atom_type_scat_dispersion_real
_atom_type_scat_dispersion_imag
_atom_type_scat_source
C C 0.0033 0.0016 'International Tables Vol C Tables 4.2.6.8 and 6.1.1.4'
H H 0.0000 0.0000 'International Tables Vol C Tables 4.2.6.8 and 6.1.1.4'
B B 0.0013 0.0007 'International Tables Vol C Tables 4.2.6.8 and 6.1.1.4'
N N 0.0061 0.0033 'International Tables Vol C Tables 4.2.6.8 and 6.1.1.4'
O O 0.0106 0.0060 'International Tables Vol C Tables 4.2.6.8 and 6.1.1.4'
F F 0.0171 0.0103 'International Tables Vol C Tables 4.2.6.8 and 6.1.1.4'
Cl Cl 0.1484 0.1585 'International Tables Vol C Tables 4.2.6.8 and 6.1.1.4'
Co Co 0.3494 0.9721 'International Tables Vol C Tables 4.2.6.8 and 6.1.1.4'

loop_
_geom_angle_atom_site_label_1
_geom_angle_atom_site_label_2
_geom_angle_atom_site_label_3
_geom_angle
_geom_angle_site_symmetry_1
_geom_angle_site_symmetry_3
N1 C1 C2 122.5(3) . .
N1 C1 H1 118.7 . .
C2 C1 H1 118.7 . .
C3 C2 C1 119.5(3) . .
C3 C2 H2 120.2 . .
C1 C2 H2 120.2 . .
C2 C3 C4 117.9(3) . .
C2 C3 H3 121.0 . .
C4 C3 H3 121.0 . .
C3 C4 C5 120.4(3) . .
C3 C4 H4 119.8 . .
C5 C4 H4 119.8 . .
N1 C5 C4 120.9(3) . .
N1 C5 C6 117.1(2) . .
C4 C5 C6 122.0(2) . .
N2 C6 C5 114.6(2) . .
N2 C6 H6A 108.6 . .
C5 C6 H6A 108.6 . .
N2 C6 H6B 108.6 . .
C5 C6 H6B 108.6 . .
H6A C6 H6B 107.6 . .
N4 C7 C8 123.9(2) . .
N4 C7 H7 118.1 . .
C8 C7 H7 118.1 . .
C7 C8 C9 118.3(3) . .
C7 C8 H8 120.8 . .
C9 C8 H8 120.8 . .
C10 C9 C8 118.8(3) . .
C10 C9 H9 120.6 . .
C8 C9 H9 120.6 . .
C11 C10 C9 119.2(3) . .
C11 C10 H10 120.4 . .
C9 C10 H10 120.4 . .
N4 C11 C10 122.5(3) . .
N4 C11 C12 115.7(2) . .
C10 C11 C12 121.5(3) . .
N2 C12 C11 112.0(2) . .
N2 C12 H12A 109.2 . .
C11 C12 H12A 109.2 . .
N2 C12 H12B 109.2 . .
C11 C12 H12B 109.2 . .
H12A C12 H12B 107.9 . .
N3 C13 C14 122.7(3) . .
N3 C13 H13 118.6 . .
C14 C13 H13 118.6 . .
C15 C14 C13 118.4(3) . .
C15 C14 H14 120.8 . .
C13 C14 H14 120.8 . .
C14 C15 C16 120.1(3) . .
C14 C15 H15 120.0 . .
C16 C15 H15 120.0 . .
C15 C16 C17 118.7(3) . .
C15 C16 H16 120.7 . .
C17 C16 H16 120.7 . .
N3 C17 C16 121.8(2) . .
N3 C17 C18 114.8(2) . .
C16 C17 C18 123.4(2) . .
N2 C18 C17 110.5(2) . .
N2 C18 H18A 109.6 . .
C17 C18 H18A 109.6 . .
N2 C18 H18B 109.6 . .
C17 C18 H18B 109.6 . .
H18A C18 H18B 108.1 . .
O1 C19 C21 123.7(2) . 3_566
O1 C19 C20 116.86(18) . .
C21 C19 C20 119.5(2) 3_566 .
O2 C20 C21 125.5(2) . .
O2 C20 C19 117.64(19) . .
C21 C20 C19 116.89(18) . .
C19 C21 C20 123.6(2) 3_566 .
C19 C21 Cl1 117.76(17) 3_566 .
C20 C21 Cl1 118.61(16) . .
F1 B1 F1 107.1(4) 2_556 .
F1 B1 F2 108.6(2) 2_556 .
F1 B1 F2 113.5(3) . .
F1 B1 F2 113.5(3) 2_556 2_556
F1 B1 F2 108.6(2) . 2_556
F2 B1 F2 105.7(3) . 2_556
C1 N1 C5 118.7(2) . .
C1 N1 Co1 121.40(16) . .
C5 N1 Co1 119.84(19) . .
C6 N2 C18 113.2(3) . .
C6 N2 C12 112.6(3) . .
C18 N2 C12 108.9(2) . .
C6 N2 Co1 111.03(18) . .
C18 N2 Co1 103.65(15) . .
C12 N2 Co1 106.91(16) . .
C17 N3 C13 118.4(2) . .
C17 N3 Co1 117.59(16) . .
C13 N3 Co1 124.05(18) . .
C7 N4 C11 117.2(2) . .
C7 N4 Co1 124.34(17) . .
C11 N4 Co1 118.44(18) . .
C19 O1 Co1 115.70(14) . .
C20 O2 Co1 109.95(14) . .
O1 Co1 N1 108.70(8) . .
O1 Co1 N3 102.71(7) . .
N1 Co1 N3 143.95(8) . .
O1 Co1 N4 89.70(7) . .
N1 Co1 N4 96.81(8) . .
N3 Co1 N4 100.63(9) . .
O1 Co1 O2 79.62(7) . .
N1 Co1 O2 84.23(7) . .
N3 Co1 O2 84.48(8) . .
N4 Co1 O2 168.99(7) . .
O1 Co1 N2 166.25(8) . .
N1 Co1 N2 77.43(9) . .
N3 Co1 N2 76.06(8) . .
N4 Co1 N2 77.20(9) . .
O2 Co1 N2 113.64(8) . .

loop_
_geom_bond_atom_site_label_1
_geom_bond_atom_site_label_2
_geom_bond_distance
_geom_bond_site_symmetry_2
C1 N1 1.332(3) .
C1 C2 1.374(4) .
C1 H1 0.9400 .
C2 C3 1.371(4) .
C2 H2 0.9400 .
C3 C4 1.374(5) .
C3 H3 0.9400 .
C4 C5 1.382(4) .
C4 H4 0.9400 .
C5 N1 1.340(3) .
C5 C6 1.503(5) .
C6 N2 1.456(4) .
C6 H6A 0.9800 .
C6 H6B 0.9800 .
C7 N4 1.337(3) .
C7 C8 1.365(4) .
C7 H7 0.9400 .
C8 C9 1.380(4) .
C8 H8 0.9400 .
C9 C10 1.378(4) .
C9 H9 0.9400 .
C10 C11 1.374(4) .
C10 H10 0.9400 .
C11 N4 1.343(3) .
C11 C12 1.501(4) .
C12 N2 1.491(4) .
C12 H12A 0.9800 .
C12 H12B 0.9800 .
C13 N3 1.341(3) .
C13 C14 1.375(4) .
C13 H13 0.9400 .
C14 C15 1.362(4) .
C14 H14 0.9400 .
C15 C16 1.374(4) .
C15 H15 0.9400 .
C16 C17 1.383(4) .
C16 H16 0.9400 .
C17 N3 1.339(3) .
C17 C18 1.497(4) .
C18 N2 1.473(4) .
C18 H18A 0.9800 .
C18 H18B 0.9800 .
C19 O1 1.304(3) .
C19 C21 1.386(3) 3_566
C19 C20 1.473(3) .
C20 O2 1.282(2) .
C20 C21 1.400(3) .
C21 C19 1.386(3) 3_566
C21 Cl1 1.743(2) .
B1 F1 1.320(4) 2_556
B1 F1 1.320(4) .
B1 F2 1.347(3) .
B1 F2 1.347(3) 2_556
N1 Co1 2.085(2) .
N2 Co1 2.262(2) .
N3 Co1 2.090(2) .
N4 Co1 2.109(2) .
O1 Co1 1.9783(16) .
O2 Co1 2.1662(18) .
